data_7717651
loop_
_publ_author_name
'Landrini, Martina'
'Navarro, Miquel'
'Campos, Jes\'us'
'Rocchigiani, Luca'

_publ_section_title
;
 Enhanced Reactivity of Cationic Au(\m-H)2MCp2 Complexes (M = Mo, W)
 Enabled by Bulky tris-Biaryl Phosphines
;
_journal_name_full 'Dalton Transactions'
_journal_paper_doi 10.1039/D4DT03150D
_journal_year 2025
_chemical_formula_sum 'C71 H87 Au B Cl2 F4 Mo P'
_chemical_formula_weight 1421.99
_space_group_crystal_system triclinic
_space_group_IT_number 2
_space_group_name_Hall '-P 1'
_space_group_name_H-M_alt 'P -1'
_atom_sites_solution_hydrogens geom
_audit_creation_method SHELXL-2019/3
_audit_update_record
;
2024-10-18 deposited with the CCDC.	2024-12-02 downloaded from the CCDC.
;
_cell_angle_alpha 99.952(2)
_cell_angle_beta 102.155(2)
_cell_angle_gamma 104.488(2)
_cell_formula_units_Z 2
_cell_length_a 12.8085(7)
_cell_length_b 15.9405(7)
_cell_length_c 17.4937(10)
_cell_measurement_reflns_used 9922
_cell_measurement_temperature 193(2)
_cell_measurement_theta_max 28.24
_cell_measurement_theta_min 2.45
_cell_volume 3283.3(3)
_computing_cell_refinement 'Bruker APEX3'
_computing_data_collection 'Bruker APEX3'
_computing_data_reduction 'Bruker APEX3'
_computing_structure_refinement 'SHELXL-2019/2 (Sheldrick, 2019)'
_computing_structure_solution 'SHELXT 2018/2 (Sheldrick, 2018)'
_diffrn_ambient_temperature 193(2)
_diffrn_measured_fraction_theta_full 0.999
_diffrn_measured_fraction_theta_max 0.999
_diffrn_measurement_device_type 'Bruker D8Quest'
_diffrn_measurement_method '\f and \w scans'
_diffrn_radiation_type MoK\a
_diffrn_radiation_wavelength 0.71073
_diffrn_reflns_av_R_equivalents 0.0927
_diffrn_reflns_av_unetI/netI 0.0357
_diffrn_reflns_Laue_measured_fraction_full 0.999
_diffrn_reflns_Laue_measured_fraction_max 0.999
_diffrn_reflns_limit_h_max 17
_diffrn_reflns_limit_h_min -17
_diffrn_reflns_limit_k_max 21
_diffrn_reflns_limit_k_min -21
_diffrn_reflns_limit_l_max 23
_diffrn_reflns_limit_l_min -23
_diffrn_reflns_number 205478
_diffrn_reflns_point_group_measured_fraction_full 0.999
_diffrn_reflns_point_group_measured_fraction_max 0.999
_diffrn_reflns_theta_full 25.242
_diffrn_reflns_theta_max 28.291
_diffrn_reflns_theta_min 2.279
_diffrn_source 'IuS 3.0 Microfocus Source'
_exptl_absorpt_coefficient_mu 2.580
_exptl_absorpt_correction_T_max 0.7457
_exptl_absorpt_correction_T_min 0.5159
_exptl_absorpt_correction_type multi-scan
_exptl_absorpt_process_details ' Apex3 v2016.9-0 (Bruker, 2016)'
_exptl_crystal_colour yellow
_exptl_crystal_density_diffrn 1.438
_exptl_crystal_description prism
_exptl_crystal_F_000 1448
_exptl_crystal_size_max 0.20
_exptl_crystal_size_mid 0.18
_exptl_crystal_size_min 0.07
_refine_diff_density_max 2.287
_refine_diff_density_min -1.824
_refine_diff_density_rms 0.133
_refine_ls_extinction_method none
_refine_ls_goodness_of_fit_ref 1.115
_refine_ls_hydrogen_treatment constr
_refine_ls_matrix_type full
_refine_ls_number_parameters 748
_refine_ls_number_reflns 16288
_refine_ls_number_restraints 64
_refine_ls_restrained_S_all 1.119
_refine_ls_R_factor_all 0.0564
_refine_ls_R_factor_gt 0.0428
_refine_ls_shift/su_max 0.003
_refine_ls_shift/su_mean 0.000
_refine_ls_structure_factor_coef Fsqd
_refine_ls_weighting_details 'w=1/[\s^2^(Fo^2^)+(0.0504P)^2^+10.1766P] where P=(Fo^2^+2Fc^2^)/3'
_refine_ls_weighting_scheme calc
_refine_ls_wR_factor_gt 0.1037
_refine_ls_wR_factor_ref 0.1158
_reflns_Friedel_coverage 0.000
_reflns_number_gt 14069
_reflns_number_total 16288
_reflns_threshold_expression 'I > 2\s(I)'
_cod_data_source_file d4dt03150d2.cif
_cod_data_source_block jcm02423a_0m_b
_cod_database_code 7717651
_shelx_shelxl_version_number 2019/3
_shelx_space_group_comment
;
The symmetry employed for this shelxl refinement is uniquely defined
by the following loop, which should always be used as a source of
symmetry information in preference to the above space-group names.
They are only intended as comments.
;

loop_
_space_group_symop_operation_xyz
'x, y, z'
'-x, -y, -z'

loop_
_atom_site_label
_atom_site_type_symbol
_atom_site_fract_x
_atom_site_fract_y
_atom_site_fract_z
_atom_site_U_iso_or_equiv
_atom_site_adp_type
_atom_site_occupancy
_atom_site_site_symmetry_order
_atom_site_calc_flag
_atom_site_refinement_flags_posn
_atom_site_refinement_flags_adp
_atom_site_refinement_flags_occupancy
_atom_site_disorder_assembly
_atom_site_disorder_group
Au1 Au 0.52756(2) 0.25454(2) 0.71177(2) 0.02478(5) Uani 1 1 d . . . . .
Mo1 Mo 0.37391(3) 0.29978(2) 0.60132(2) 0.02331(8) Uani 1 1 d . . . . .
P1 P 0.65976(8) 0.21806(6) 0.79718(6) 0.01820(18) Uani 1 1 d . . . . .
Cl2 Cl 0.8777(4) 0.4980(3) 0.2796(2) 0.1469(15) Uani 1 1 d . . . . .
Cl1 Cl 0.9815(3) 0.5969(4) 0.4399(3) 0.232(3) Uani 1 1 d . . . . .
C1 C 0.6272(3) 0.1902(2) 0.8890(2) 0.0208(7) Uani 1 1 d . . . . .
C21 C 0.6982(3) 0.1193(2) 0.7546(2) 0.0186(7) Uani 1 1 d . . . . .
C41 C 0.7966(3) 0.3046(3) 0.8351(2) 0.0214(7) Uani 1 1 d . . . . .
C2 C 0.5249(3) 0.1334(2) 0.8904(2) 0.0211(7) Uani 1 1 d . . . . .
F1 F 0.1307(4) 0.3604(4) 0.4041(3) 0.0854(14) Uani 1 1 d . . . . .
C22 C 0.7092(3) 0.1004(3) 0.6758(2) 0.0226(7) Uani 1 1 d . . . . .
C26 C 0.7202(3) 0.0626(3) 0.8052(2) 0.0214(7) Uani 1 1 d . . . . .
H26 H 0.712723 0.076384 0.858419 0.026 Uiso 1 1 calc R U . . .
C7 C 0.4225(3) 0.0919(3) 0.8219(3) 0.0245(8) Uani 1 1 d . . . . .
F3 F 0.2737(4) 0.3577(4) 0.3498(3) 0.0866(14) Uani 1 1 d . . . . .
C46 C 0.8908(3) 0.2738(3) 0.8370(3) 0.0255(8) Uani 1 1 d . . . . .
H46 H 0.878986 0.211609 0.819014 0.031 Uiso 1 1 calc R U . . .
C27 C 0.6868(4) 0.1514(3) 0.6135(2) 0.0260(8) Uani 1 1 d . . . . .
C6 C 0.7154(3) 0.2227(3) 0.9594(2) 0.0240(8) Uani 1 1 d . . . . .
H6 H 0.783121 0.262648 0.957514 0.029 Uiso 1 1 calc R U . . .
C48 C 0.6337(4) 0.4187(3) 0.8915(3) 0.0266(8) Uani 1 1 d . . . . .
H48 H 0.617576 0.363897 0.907411 0.032 Uiso 1 1 calc R U . . .
C42 C 0.8129(3) 0.3968(3) 0.8616(3) 0.0269(8) Uani 1 1 d . . . . .
C25 C 0.7523(3) -0.0128(3) 0.7808(3) 0.0240(8) Uani 1 1 d . . . . .
C47 C 0.7260(4) 0.4439(3) 0.8619(3) 0.0266(8) Uani 1 1 d . . . . .
C5 C 0.7094(4) 0.2001(3) 1.0318(2) 0.0259(8) Uani 1 1 d . . . . .
C12 C 0.4208(3) 0.0392(3) 0.7497(3) 0.0294(9) Uani 1 1 d . . . . .
H12 H 0.489258 0.033784 0.739974 0.035 Uiso 1 1 calc R U . . .
F4 F 0.2213(4) 0.4799(3) 0.3672(4) 0.1032(19) Uani 1 1 d . . . . .
C50 C 0.5851(4) 0.5545(3) 0.8768(2) 0.0255(8) Uani 1 1 d . . . . .
C3 C 0.5189(4) 0.1112(3) 0.9640(3) 0.0291(9) Uani 1 1 d . . . . .
H3 H 0.450785 0.072847 0.967006 0.035 Uiso 1 1 calc R U . . .
C32 C 0.7376(4) 0.2415(3) 0.6225(3) 0.0312(9) Uani 1 1 d . . . . .
H32 H 0.786206 0.276448 0.672940 0.037 Uiso 1 1 calc R U . . .
C30 C 0.6479(4) 0.2330(3) 0.4828(3) 0.0329(9) Uani 1 1 d . . . . .
C57 C 0.5133(4) 0.6177(3) 0.8881(3) 0.0292(9) Uani 1 1 d . . . . .
C10 C 0.2181(3) -0.0018(3) 0.7021(3) 0.0281(8) Uani 1 1 d . . . . .
C31 C 0.7180(4) 0.2812(3) 0.5582(3) 0.0360(10) Uani 1 1 d . . . . .
H31 H 0.753553 0.343150 0.565926 0.043 Uiso 1 1 calc R U . . .
C70 C 0.5061(4) 0.4342(3) 0.6099(4) 0.0424(12) Uani 1 1 d . . . . .
H70 H 0.578415 0.438568 0.602310 0.051 Uiso 1 1 calc R U . . .
C8 C 0.3191(4) 0.0974(4) 0.8320(3) 0.0410(12) Uani 1 1 d . . . . .
H8 H 0.316642 0.133721 0.880336 0.049 Uiso 1 1 calc R U . . .
C69 C 0.4097(5) 0.4254(3) 0.5504(3) 0.0389(11) Uani 1 1 d . . . . .
H69 H 0.404724 0.421356 0.494834 0.047 Uiso 1 1 calc R U . . .
C23 C 0.7422(4) 0.0247(3) 0.6523(3) 0.0321(9) Uani 1 1 d . . . . .
H23 H 0.750603 0.010600 0.599389 0.039 Uiso 1 1 calc R U . . .
F2 F 0.1114(5) 0.3596(5) 0.2740(3) 0.118(2) Uani 1 1 d . . . . .
C45 C 1.0002(4) 0.3299(3) 0.8639(3) 0.0312(9) Uani 1 1 d . . . . .
C28 C 0.6169(4) 0.1033(3) 0.5384(3) 0.0354(10) Uani 1 1 d . . . . .
H28 H 0.581473 0.041328 0.530588 0.042 Uiso 1 1 calc R U . . .
C49 C 0.5640(4) 0.4729(3) 0.8982(3) 0.0288(9) Uani 1 1 d . . . . .
H49 H 0.500493 0.453604 0.917771 0.035 Uiso 1 1 calc R U . . .
C4 C 0.6083(4) 0.1431(3) 1.0324(3) 0.0328(9) Uani 1 1 d . . . . .
H4 H 0.600178 0.125455 1.080507 0.039 Uiso 1 1 calc R U . . .
C51 C 0.6764(4) 0.5783(3) 0.8458(3) 0.0328(9) Uani 1 1 d . . . . .
H51 H 0.692171 0.632971 0.829598 0.039 Uiso 1 1 calc R U . . .
C11 C 0.3204(4) -0.0063(3) 0.6907(3) 0.0312(9) Uani 1 1 d . . . . .
H11 H 0.322590 -0.041244 0.641557 0.037 Uiso 1 1 calc R U . . .
C17 C 0.1072(4) -0.0575(3) 0.6400(3) 0.0338(10) Uani 1 1 d . . . . .
C43 C 0.9237(4) 0.4513(3) 0.8917(3) 0.0409(12) Uani 1 1 d . . . . .
H43 H 0.936771 0.513329 0.912034 0.049 Uiso 1 1 calc R U . . .
C16 C 0.8131(4) 0.2328(3) 1.1042(3) 0.0347(10) Uani 1 1 d . . . . .
C24 C 0.7630(4) -0.0308(3) 0.7030(3) 0.0332(9) Uani 1 1 d . . . . .
H24 H 0.784832 -0.081563 0.684129 0.040 Uiso 1 1 calc R U . . .
C68 C 0.3220(5) 0.4235(4) 0.5863(4) 0.0480(14) Uani 1 1 d . . . . .
H68 H 0.247408 0.418678 0.559419 0.058 Uiso 1 1 calc R U . . .
C52 C 0.7454(4) 0.5244(3) 0.8378(3) 0.0338(10) Uani 1 1 d . . . . .
H52 H 0.806596 0.542445 0.815567 0.041 Uiso 1 1 calc R U . . .
C66 C 0.4770(5) 0.4356(3) 0.6827(3) 0.0511(15) Uani 1 1 d . . . . .
H66 H 0.526204 0.439759 0.733029 0.061 Uiso 1 1 calc R U . . .
C58 C 0.3978(4) 0.5692(4) 0.8938(3) 0.0391(11) Uani 1 1 d . . . . .
H58A H 0.405382 0.542183 0.940171 0.059 Uiso 1 1 calc R U . . .
H58B H 0.358690 0.522453 0.844482 0.059 Uiso 1 1 calc R U . . .
H58C H 0.354958 0.611722 0.900569 0.059 Uiso 1 1 calc R U . . .
C9 C 0.2205(4) 0.0518(4) 0.7742(3) 0.0441(13) Uani 1 1 d . . . . .
H9 H 0.152023 0.057286 0.783961 0.053 Uiso 1 1 calc R U . . .
C33 C 0.7770(4) -0.0699(3) 0.8402(3) 0.0328(9) Uani 1 1 d . . . . .
C53 C 1.0962(4) 0.2895(4) 0.8601(4) 0.0431(12) Uani 1 1 d . . . . .
C29 C 0.5972(4) 0.1429(3) 0.4747(3) 0.0364(10) Uani 1 1 d . . . . .
H29 H 0.548123 0.107871 0.424406 0.044 Uiso 1 1 calc R U . . .
C44 C 1.0153(4) 0.4197(3) 0.8933(4) 0.0436(12) Uani 1 1 d . . . . .
H44 H 1.088735 0.459784 0.914717 0.052 Uiso 1 1 calc R U . . .
C37 C 0.6297(8) 0.2775(6) 0.4115(4) 0.0729(12) Uani 1 1 d . U . . .
C60 C 0.5729(5) 0.6897(3) 0.9659(3) 0.0455(13) Uani 1 1 d . . . . .
H60A H 0.529075 0.731362 0.973194 0.068 Uiso 1 1 calc R U . . .
H60B H 0.647213 0.722130 0.962884 0.068 Uiso 1 1 calc R U . . .
H60C H 0.580705 0.661713 1.011664 0.068 Uiso 1 1 calc R U . . .
C19 C 0.0229(4) -0.0040(4) 0.6298(4) 0.0556(16) Uani 1 1 d . . . . .
H19A H 0.000074 0.007925 0.679699 0.083 Uiso 1 1 calc R U . . .
H19B H -0.042905 -0.038503 0.585455 0.083 Uiso 1 1 calc R U . . .
H19C H 0.057702 0.052562 0.617856 0.083 Uiso 1 1 calc R U . . .
C59 C 0.4970(5) 0.6618(4) 0.8171(3) 0.0413(11) Uani 1 1 d . . . . .
H59A H 0.459219 0.615712 0.767144 0.062 Uiso 1 1 calc R U . . .
H59B H 0.570002 0.696175 0.813463 0.062 Uiso 1 1 calc R U . . .
H59C H 0.451219 0.701760 0.825381 0.062 Uiso 1 1 calc R U . . .
C61 C 0.3106(7) 0.1488(4) 0.5665(5) 0.079(2) Uani 1 1 d . U . . .
H61 H 0.348057 0.114828 0.595479 0.095 Uiso 1 1 calc R U . . .
C34 C 0.7816(5) -0.1612(3) 0.7982(4) 0.0445(12) Uani 1 1 d . . . . .
H34A H 0.709159 -0.194053 0.759753 0.067 Uiso 1 1 calc R U . . .
H34B H 0.798613 -0.195047 0.838459 0.067 Uiso 1 1 calc R U . . .
H34C H 0.840042 -0.152741 0.769546 0.067 Uiso 1 1 calc R U . . .
C13 C 0.7807(5) 0.2437(5) 1.1832(3) 0.0509(14) Uani 1 1 d . . . . .
H13A H 0.738436 0.185392 1.188211 0.076 Uiso 1 1 calc R U . . .
H13B H 0.734408 0.284127 1.184283 0.076 Uiso 1 1 calc R U . . .
H13C H 0.848476 0.268511 1.228133 0.076 Uiso 1 1 calc R U . . .
C63 C 0.2635(6) 0.2216(4) 0.4753(4) 0.0614(17) Uani 1 1 d . U . . .
H63 H 0.262990 0.246962 0.429960 0.074 Uiso 1 1 calc R U . . .
C67 C 0.3626(6) 0.4298(4) 0.6690(4) 0.0574(16) Uani 1 1 d . . . . .
H67 H 0.321024 0.430078 0.708046 0.069 Uiso 1 1 calc R U . . .
C62 C 0.3306(6) 0.1744(4) 0.4997(4) 0.0636(17) Uani 1 1 d . U . . .
H62 H 0.384710 0.160591 0.474110 0.076 Uiso 1 1 calc R U . . .
C64 C 0.1971(5) 0.2281(5) 0.5238(6) 0.079(2) Uani 1 1 d . U . . .
H64 H 0.141813 0.258421 0.518480 0.094 Uiso 1 1 calc R U . . .
C18 C 0.0563(5) -0.1379(4) 0.6707(4) 0.0598(18) Uani 1 1 d . . . . .
H18A H 0.106778 -0.174944 0.675226 0.090 Uiso 1 1 calc R U . . .
H18B H -0.015934 -0.172959 0.633001 0.090 Uiso 1 1 calc R U . . .
H18C H 0.045168 -0.117340 0.723730 0.090 Uiso 1 1 calc R U . . .
C14 C 0.8766(6) 0.1636(6) 1.1002(4) 0.075(2) Uani 1 1 d . . . . .
H14A H 0.941625 0.181920 1.147084 0.113 Uiso 1 1 calc R U . . .
H14B H 0.901657 0.158742 1.050833 0.113 Uiso 1 1 calc R U . . .
H14C H 0.827172 0.105571 1.099994 0.113 Uiso 1 1 calc R U . . .
C36 C 0.8919(6) -0.0209(4) 0.8996(4) 0.064(2) Uani 1 1 d . . . . .
H36A H 0.950151 -0.018020 0.870935 0.097 Uiso 1 1 calc R U . . .
H36B H 0.905334 -0.053041 0.941889 0.097 Uiso 1 1 calc R U . . .
H36C H 0.893468 0.039758 0.924033 0.097 Uiso 1 1 calc R U . . .
C15 C 0.8904(6) 0.3230(5) 1.1037(4) 0.070(2) Uani 1 1 d . . . . .
H15A H 0.847567 0.365862 1.099625 0.105 Uiso 1 1 calc R U . . .
H15B H 0.922161 0.316000 1.057522 0.105 Uiso 1 1 calc R U . . .
H15C H 0.951003 0.344971 1.153628 0.105 Uiso 1 1 calc R U . . .
C35 C 0.6861(7) -0.0862(4) 0.8853(4) 0.0593(18) Uani 1 1 d . . . . .
H35A H 0.688745 -0.029447 0.919068 0.089 Uiso 1 1 calc R U . . .
H35B H 0.698939 -0.127458 0.919194 0.089 Uiso 1 1 calc R U . . .
H35C H 0.612558 -0.112041 0.846294 0.089 Uiso 1 1 calc R U . . .
C20 C 0.1236(5) -0.0889(5) 0.5577(4) 0.0574(16) Uani 1 1 d . . . . .
H20A H 0.158207 -0.037184 0.538741 0.086 Uiso 1 1 calc R U . . .
H20B H 0.050862 -0.122326 0.519770 0.086 Uiso 1 1 calc R U . . .
H20C H 0.172186 -0.127580 0.561346 0.086 Uiso 1 1 calc R U . . .
C56 C 1.2082(4) 0.3607(4) 0.8848(5) 0.065(2) Uani 1 1 d . . . . .
H56A H 1.207018 0.402563 0.849822 0.097 Uiso 1 1 calc R U . . .
H56B H 1.267170 0.332816 0.879611 0.097 Uiso 1 1 calc R U . . .
H56C H 1.222823 0.392957 0.940792 0.097 Uiso 1 1 calc R U . . .
C54 C 1.0775(6) 0.2379(6) 0.7734(5) 0.076(2) Uani 1 1 d . . . . .
H54A H 1.008315 0.188205 0.757944 0.113 Uiso 1 1 calc R U . . .
H54B H 1.140719 0.214702 0.769747 0.113 Uiso 1 1 calc R U . . .
H54C H 1.071548 0.277958 0.737089 0.113 Uiso 1 1 calc R U . . .
C55 C 1.0982(5) 0.2260(5) 0.9155(5) 0.067(2) Uani 1 1 d . . . . .
H55A H 1.103553 0.257562 0.970112 0.100 Uiso 1 1 calc R U . . .
H55B H 1.162931 0.203629 0.916048 0.100 Uiso 1 1 calc R U . . .
H55C H 1.029347 0.175752 0.896011 0.100 Uiso 1 1 calc R U . . .
B1 B 0.1837(6) 0.3893(5) 0.3484(4) 0.0511(16) Uani 1 1 d . . . . .
C65 C 0.2227(8) 0.1820(7) 0.5855(5) 0.106(3) Uani 1 1 d . U . . .
H65 H 0.189430 0.175127 0.628539 0.127 Uiso 1 1 calc R U . . .
C39 C 0.5592(8) 0.2081(6) 0.3333(5) 0.0805(14) Uani 1 1 d . U . . .
H39A H 0.545427 0.238465 0.289652 0.121 Uiso 1 1 calc R U . . .
H39B H 0.487620 0.176229 0.341028 0.121 Uiso 1 1 calc R U . . .
H39C H 0.599602 0.165549 0.319260 0.121 Uiso 1 1 calc R U . . .
C38 C 0.7386(8) 0.3159(6) 0.3948(5) 0.0820(14) Uani 1 1 d . U . . .
H38A H 0.776378 0.269852 0.387750 0.123 Uiso 1 1 calc R U . . .
H38B H 0.785598 0.365544 0.440110 0.123 Uiso 1 1 calc R U . . .
H38C H 0.725462 0.337636 0.345634 0.123 Uiso 1 1 calc R U . . .
C71 C 0.9851(8) 0.5177(10) 0.3612(8) 0.137(5) Uani 1 1 d . . . . .
H71A H 1.056367 0.537893 0.346741 0.165 Uiso 1 1 calc R U . . .
H71B H 0.982774 0.461429 0.378469 0.165 Uiso 1 1 calc R U . . .
C40 C 0.5695(8) 0.3427(6) 0.4260(5) 0.0783(13) Uani 1 1 d . U . . .
H40A H 0.561092 0.371483 0.380848 0.117 Uiso 1 1 calc R U . . .
H40B H 0.611614 0.387856 0.475840 0.117 Uiso 1 1 calc R U . . .
H40C H 0.495455 0.312476 0.430991 0.117 Uiso 1 1 calc R U . . .

loop_
_atom_site_aniso_label
_atom_site_aniso_U_11
_atom_site_aniso_U_22
_atom_site_aniso_U_33
_atom_site_aniso_U_23
_atom_site_aniso_U_13
_atom_site_aniso_U_12
Au1 0.02354(8) 0.02498(8) 0.02334(8) 0.00752(6) -0.00058(6) 0.00731(6)
Mo1 0.02192(16) 0.02263(16) 0.02129(16) 0.00668(13) -0.00092(12) 0.00405(13)
P1 0.0162(4) 0.0164(4) 0.0201(4) 0.0032(3) 0.0037(3) 0.0033(3)
Cl2 0.201(4) 0.171(3) 0.0880(19) 0.015(2) 0.015(2) 0.120(3)
Cl1 0.083(2) 0.378(7) 0.157(3) -0.124(4) -0.023(2) 0.107(3)
C1 0.0250(19) 0.0184(16) 0.0199(17) 0.0040(13) 0.0055(14) 0.0086(14)
C21 0.0180(16) 0.0170(16) 0.0180(16) 0.0013(13) 0.0029(13) 0.0036(13)
C41 0.0208(18) 0.0199(17) 0.0212(18) 0.0058(14) 0.0032(14) 0.0032(14)
C2 0.0204(17) 0.0196(17) 0.0246(18) 0.0047(14) 0.0072(15) 0.0077(14)
F1 0.096(3) 0.101(4) 0.072(3) 0.044(3) 0.032(3) 0.027(3)
C22 0.0229(18) 0.0207(17) 0.0214(18) 0.0039(14) 0.0043(14) 0.0038(14)
C26 0.0198(17) 0.0208(17) 0.0221(18) 0.0051(14) 0.0040(14) 0.0046(14)
C7 0.0215(18) 0.0214(18) 0.028(2) 0.0055(15) 0.0045(15) 0.0044(15)
F3 0.090(3) 0.103(4) 0.078(3) 0.020(3) 0.016(3) 0.056(3)
C46 0.0211(18) 0.0225(18) 0.029(2) 0.0043(15) 0.0028(15) 0.0050(15)
C27 0.028(2) 0.028(2) 0.0230(19) 0.0078(16) 0.0073(16) 0.0086(16)
C6 0.0226(18) 0.0252(19) 0.0232(19) 0.0061(15) 0.0035(15) 0.0074(15)
C48 0.032(2) 0.0232(19) 0.027(2) 0.0090(16) 0.0094(17) 0.0093(16)
C42 0.025(2) 0.0244(19) 0.027(2) 0.0027(16) 0.0034(16) 0.0041(16)
C25 0.0221(18) 0.0212(18) 0.028(2) 0.0064(15) 0.0042(15) 0.0064(15)
C47 0.029(2) 0.0209(18) 0.026(2) 0.0024(15) 0.0031(16) 0.0065(16)
C5 0.028(2) 0.028(2) 0.0209(18) 0.0050(15) 0.0017(15) 0.0121(16)
C12 0.0184(18) 0.036(2) 0.029(2) 0.0011(17) 0.0024(16) 0.0064(16)
F4 0.069(3) 0.054(3) 0.185(6) 0.025(3) 0.039(3) 0.012(2)
C50 0.030(2) 0.0210(18) 0.0225(19) 0.0033(15) 0.0030(16) 0.0070(16)
C3 0.029(2) 0.027(2) 0.030(2) 0.0085(17) 0.0091(17) 0.0031(16)
C32 0.035(2) 0.030(2) 0.023(2) 0.0069(16) 0.0014(17) 0.0038(18)
C30 0.040(2) 0.041(2) 0.026(2) 0.0152(18) 0.0134(18) 0.017(2)
C57 0.037(2) 0.025(2) 0.026(2) 0.0077(16) 0.0046(17) 0.0122(17)
C10 0.0230(19) 0.026(2) 0.030(2) 0.0078(16) 0.0001(16) 0.0032(16)
C31 0.044(3) 0.029(2) 0.036(2) 0.0140(19) 0.013(2) 0.0065(19)
C70 0.035(2) 0.022(2) 0.063(3) 0.011(2) 0.005(2) 0.0023(18)
C8 0.025(2) 0.050(3) 0.039(3) -0.010(2) 0.0036(19) 0.012(2)
C69 0.051(3) 0.024(2) 0.038(3) 0.0119(19) 0.004(2) 0.007(2)
C23 0.043(3) 0.029(2) 0.025(2) 0.0032(17) 0.0124(19) 0.0134(19)
F2 0.085(3) 0.171(6) 0.058(3) 0.046(3) -0.026(2) -0.007(4)
C45 0.0196(19) 0.030(2) 0.038(2) 0.0056(18) 0.0033(17) 0.0030(16)
C28 0.041(3) 0.030(2) 0.028(2) 0.0074(18) 0.0031(19) 0.0026(19)
C49 0.035(2) 0.026(2) 0.029(2) 0.0113(16) 0.0124(18) 0.0101(17)
C4 0.039(2) 0.037(2) 0.023(2) 0.0094(17) 0.0110(18) 0.0088(19)
C51 0.038(2) 0.0218(19) 0.041(2) 0.0129(18) 0.013(2) 0.0068(17)
C11 0.029(2) 0.032(2) 0.026(2) -0.0012(17) 0.0023(17) 0.0059(17)
C17 0.025(2) 0.033(2) 0.036(2) 0.0126(19) -0.0025(18) 0.0011(17)
C43 0.031(2) 0.022(2) 0.057(3) -0.004(2) 0.004(2) 0.0012(18)
C16 0.035(2) 0.047(3) 0.020(2) 0.0071(18) 0.0013(17) 0.015(2)
C24 0.044(3) 0.024(2) 0.033(2) 0.0041(17) 0.010(2) 0.0151(19)
C68 0.042(3) 0.034(3) 0.068(4) 0.015(2) 0.002(3) 0.021(2)
C52 0.033(2) 0.026(2) 0.044(3) 0.0112(19) 0.016(2) 0.0060(18)
C66 0.064(4) 0.028(2) 0.037(3) -0.006(2) -0.014(3) 0.005(2)
C58 0.040(3) 0.043(3) 0.042(3) 0.015(2) 0.014(2) 0.020(2)
C9 0.022(2) 0.055(3) 0.046(3) -0.005(2) 0.004(2) 0.012(2)
C33 0.041(2) 0.0222(19) 0.036(2) 0.0107(17) 0.0055(19) 0.0121(18)
C53 0.020(2) 0.039(3) 0.069(4) 0.012(2) 0.009(2) 0.0092(19)
C29 0.045(3) 0.040(3) 0.022(2) 0.0083(18) 0.0029(19) 0.012(2)
C44 0.023(2) 0.028(2) 0.065(4) 0.001(2) 0.002(2) -0.0012(18)
C37 0.112(3) 0.086(3) 0.050(2) 0.045(2) 0.033(2) 0.051(3)
C60 0.055(3) 0.033(2) 0.040(3) -0.004(2) -0.002(2) 0.021(2)
C19 0.026(2) 0.052(3) 0.076(4) 0.015(3) -0.008(3) 0.008(2)
C59 0.048(3) 0.041(3) 0.043(3) 0.022(2) 0.010(2) 0.022(2)
C61 0.099(5) 0.025(3) 0.069(4) 0.016(3) -0.040(4) -0.012(3)
C34 0.058(3) 0.028(2) 0.052(3) 0.013(2) 0.013(3) 0.020(2)
C13 0.050(3) 0.081(4) 0.020(2) 0.011(2) 0.002(2) 0.023(3)
C63 0.071(4) 0.039(3) 0.041(3) 0.003(2) -0.022(3) -0.006(3)
C67 0.080(5) 0.047(3) 0.053(4) 0.002(3) 0.030(3) 0.028(3)
C62 0.055(4) 0.045(3) 0.061(4) -0.024(3) -0.004(3) 0.003(3)
C64 0.033(3) 0.063(4) 0.098(5) -0.026(4) -0.023(3) 0.007(3)
C18 0.046(3) 0.048(3) 0.063(4) 0.027(3) -0.014(3) -0.013(3)
C14 0.070(5) 0.104(6) 0.051(4) -0.003(4) -0.011(3) 0.060(5)
C36 0.070(4) 0.043(3) 0.057(4) 0.017(3) -0.025(3) 0.008(3)
C15 0.060(4) 0.081(5) 0.034(3) 0.017(3) -0.017(3) -0.021(3)
C35 0.098(5) 0.047(3) 0.064(4) 0.034(3) 0.047(4) 0.039(3)
C20 0.036(3) 0.076(4) 0.039(3) -0.002(3) -0.008(2) 0.004(3)
C56 0.023(2) 0.054(4) 0.113(6) 0.027(4) 0.008(3) 0.008(2)
C54 0.048(4) 0.091(6) 0.086(5) -0.006(4) 0.018(4) 0.037(4)
C55 0.039(3) 0.063(4) 0.113(6) 0.046(4) 0.020(4) 0.025(3)
B1 0.046(3) 0.057(4) 0.046(4) 0.023(3) -0.001(3) 0.010(3)
C65 0.087(5) 0.105(6) 0.065(4) -0.010(4) 0.031(4) -0.066(4)
C39 0.120(4) 0.088(3) 0.055(2) 0.041(2) 0.027(3) 0.049(3)
C38 0.114(4) 0.098(3) 0.058(2) 0.045(2) 0.036(2) 0.046(3)
C71 0.061(6) 0.174(12) 0.147(11) -0.030(9) 0.003(6) 0.052(7)
C40 0.117(4) 0.088(3) 0.057(2) 0.044(2) 0.031(2) 0.054(3)

loop_
_atom_type_symbol
_atom_type_description
_atom_type_scat_dispersion_real
_atom_type_scat_dispersion_imag
_atom_type_scat_source
C C 0.0033 0.0016 'International Tables Vol C Tables 4.2.6.8 and 6.1.1.4'
H H 0.0000 0.0000 'International Tables Vol C Tables 4.2.6.8 and 6.1.1.4'
B B 0.0013 0.0007 'International Tables Vol C Tables 4.2.6.8 and 6.1.1.4'
F F 0.0171 0.0103 'International Tables Vol C Tables 4.2.6.8 and 6.1.1.4'
P P 0.1023 0.0942 'International Tables Vol C Tables 4.2.6.8 and 6.1.1.4'
Cl Cl 0.1484 0.1585 'International Tables Vol C Tables 4.2.6.8 and 6.1.1.4'
Au Au -2.0133 8.8022 'International Tables Vol C Tables 4.2.6.8 and 6.1.1.4'
Mo Mo -1.6832 0.6857 'International Tables Vol C Tables 4.2.6.8 and 6.1.1.4'

loop_
_geom_angle_atom_site_label_1
_geom_angle_atom_site_label_2
_geom_angle_atom_site_label_3
_geom_angle
_geom_angle_site_symmetry_1
_geom_angle_site_symmetry_3
_geom_angle_publ_flag
P1 Au1 Mo1 176.67(3) . . ?
C67 Mo1 C65 113.6(4) . . ?
C67 Mo1 C61 148.6(3) . . ?
C65 Mo1 C61 36.9(4) . . ?
C67 Mo1 C64 104.3(3) . . ?
C65 Mo1 C64 36.9(4) . . ?
C61 Mo1 C64 59.5(3) . . ?
C67 Mo1 C68 36.2(2) . . ?
C65 Mo1 C68 110.9(4) . . ?
C61 Mo1 C68 142.4(3) . . ?
C64 Mo1 C68 83.0(3) . . ?
C67 Mo1 C66 36.3(2) . . ?
C65 Mo1 C66 143.3(3) . . ?
C61 Mo1 C66 155.4(2) . . ?
C64 Mo1 C66 139.9(3) . . ?
C68 Mo1 C66 59.6(2) . . ?
C67 Mo1 C62 158.7(3) . . ?
C65 Mo1 C62 59.2(3) . . ?
C61 Mo1 C62 34.5(3) . . ?
C64 Mo1 C62 57.0(3) . . ?
C68 Mo1 C62 124.2(3) . . ?
C66 Mo1 C62 157.3(3) . . ?
C67 Mo1 C63 125.0(3) . . ?
C65 Mo1 C63 59.1(3) . . ?
C61 Mo1 C63 57.7(2) . . ?
C64 Mo1 C63 33.9(3) . . ?
C68 Mo1 C63 91.5(2) . . ?
C66 Mo1 C63 146.6(2) . . ?
C62 Mo1 C63 33.7(3) . . ?
C67 Mo1 C69 59.7(2) . . ?
C65 Mo1 C69 135.7(4) . . ?
C61 Mo1 C69 143.7(2) . . ?
C64 Mo1 C69 99.3(3) . . ?
C68 Mo1 C69 35.4(2) . . ?
C66 Mo1 C69 58.9(2) . . ?
C62 Mo1 C69 109.7(3) . . ?
C63 Mo1 C69 87.9(2) . . ?
C67 Mo1 C70 59.6(2) . . ?
C65 Mo1 C70 169.7(4) . . ?
C61 Mo1 C70 151.3(3) . . ?
C64 Mo1 C70 134.3(3) . . ?
C68 Mo1 C70 58.8(2) . . ?
C66 Mo1 C70 35.3(2) . . ?
C62 Mo1 C70 123.9(3) . . ?
C63 Mo1 C70 117.0(2) . . ?
C69 Mo1 C70 34.97(18) . . ?
C67 Mo1 Au1 103.98(19) . . ?
C65 Mo1 Au1 98.4(3) . . ?
C61 Mo1 Au1 77.97(17) . . ?
C64 Mo1 Au1 134.3(2) . . ?
C68 Mo1 Au1 137.34(15) . . ?
C66 Mo1 Au1 78.24(15) . . ?
C62 Mo1 Au1 97.13(19) . . ?
C63 Mo1 Au1 130.68(18) . . ?
C69 Mo1 Au1 125.88(13) . . ?
C70 Mo1 Au1 91.07(13) . . ?
C1 P1 C41 103.74(18) . . ?
C1 P1 C21 101.25(17) . . ?
C41 P1 C21 102.20(17) . . ?
C1 P1 Au1 117.26(13) . . ?
C41 P1 Au1 114.67(13) . . ?
C21 P1 Au1 115.63(12) . . ?
C6 C1 C2 119.6(4) . . ?
C6 C1 P1 116.1(3) . . ?
C2 C1 P1 124.1(3) . . ?
C22 C21 C26 119.4(3) . . ?
C22 C21 P1 123.1(3) . . ?
C26 C21 P1 117.5(3) . . ?
C46 C41 C42 118.9(4) . . ?
C46 C41 P1 115.7(3) . . ?
C42 C41 P1 125.4(3) . . ?
C1 C2 C3 116.4(4) . . ?
C1 C2 C7 127.3(4) . . ?
C3 C2 C7 116.2(4) . . ?
C23 C22 C21 116.9(4) . . ?
C23 C22 C27 116.3(4) . . ?
C21 C22 C27 126.8(4) . . ?
C25 C26 C21 123.1(4) . . ?
C25 C26 H26 118.5 . . ?
C21 C26 H26 118.5 . . ?
C12 C7 C8 116.2(4) . . ?
C12 C7 C2 123.8(4) . . ?
C8 C7 C2 119.7(4) . . ?
C45 C46 C41 123.3(4) . . ?
C45 C46 H46 118.3 . . ?
C41 C46 H46 118.3 . . ?
C32 C27 C28 117.4(4) . . ?
C32 C27 C22 125.1(4) . . ?
C28 C27 C22 117.3(4) . . ?
C5 C6 C1 123.8(4) . . ?
C5 C6 H6 118.1 . . ?
C1 C6 H6 118.1 . . ?
C47 C48 C49 120.9(4) . . ?
C47 C48 H48 119.6 . . ?
C49 C48 H48 119.6 . . ?
C43 C42 C41 116.7(4) . . ?
C43 C42 C47 115.4(4) . . ?
C41 C42 C47 127.9(4) . . ?
C24 C25 C26 117.1(4) . . ?
C24 C25 C33 123.1(4) . . ?
C26 C25 C33 119.8(4) . . ?
C48 C47 C52 117.6(4) . . ?
C48 C47 C42 125.0(4) . . ?
C52 C47 C42 117.1(4) . . ?
C6 C5 C4 116.3(4) . . ?
C6 C5 C16 120.4(4) . . ?
C4 C5 C16 123.3(4) . . ?
C7 C12 C11 121.5(4) . . ?
C7 C12 H12 119.2 . . ?
C11 C12 H12 119.2 . . ?
C51 C50 C49 116.9(4) . . ?
C51 C50 C57 120.4(4) . . ?
C49 C50 C57 122.6(4) . . ?
C4 C3 C2 122.8(4) . . ?
C4 C3 H3 118.6 . . ?
C2 C3 H3 118.6 . . ?
C27 C32 C31 120.6(4) . . ?
C27 C32 H32 119.7 . . ?
C31 C32 H32 119.7 . . ?
C29 C30 C31 116.8(4) . . ?
C29 C30 C37 121.8(5) . . ?
C31 C30 C37 121.4(5) . . ?
C58 C57 C60 108.5(4) . . ?
C58 C57 C59 107.5(4) . . ?
C60 C57 C59 109.4(4) . . ?
C58 C57 C50 112.2(4) . . ?
C60 C57 C50 108.6(4) . . ?
C59 C57 C50 110.7(4) . . ?
C11 C10 C9 116.4(4) . . ?
C11 C10 C17 121.7(4) . . ?
C9 C10 C17 121.8(4) . . ?
C32 C31 C30 122.0(4) . . ?
C32 C31 H31 119.0 . . ?
C30 C31 H31 119.0 . . ?
C69 C70 C66 107.6(5) . . ?
C69 C70 Mo1 71.6(3) . . ?
C66 C70 Mo1 70.0(3) . . ?
C69 C70 H70 126.2 . . ?
C66 C70 H70 126.2 . . ?
Mo1 C70 H70 123.9 . . ?
C9 C8 C7 122.1(4) . . ?
C9 C8 H8 119.0 . . ?
C7 C8 H8 119.0 . . ?
C70 C69 C68 108.4(5) . . ?
C70 C69 Mo1 73.4(3) . . ?
C68 C69 Mo1 70.7(3) . . ?
C70 C69 H69 125.8 . . ?
C68 C69 H69 125.8 . . ?
Mo1 C69 H69 121.8 . . ?
C24 C23 C22 122.9(4) . . ?
C24 C23 H23 118.5 . . ?
C22 C23 H23 118.5 . . ?
C44 C45 C46 117.2(4) . . ?
C44 C45 C53 124.0(4) . . ?
C46 C45 C53 118.8(4) . . ?
C29 C28 C27 121.9(4) . . ?
C29 C28 H28 119.0 . . ?
C27 C28 H28 119.0 . . ?
C50 C49 C48 121.7(4) . . ?
C50 C49 H49 119.1 . . ?
C48 C49 H49 119.1 . . ?
C3 C4 C5 121.2(4) . . ?
C3 C4 H4 119.4 . . ?
C5 C4 H4 119.4 . . ?
C50 C51 C52 121.9(4) . . ?
C50 C51 H51 119.1 . . ?
C52 C51 H51 119.1 . . ?
C10 C11 C12 121.7(4) . . ?
C10 C11 H11 119.1 . . ?
C12 C11 H11 119.1 . . ?
C20 C17 C18 109.6(5) . . ?
C20 C17 C19 107.5(5) . . ?
C18 C17 C19 107.7(5) . . ?
C20 C17 C10 112.2(4) . . ?
C18 C17 C10 108.3(4) . . ?
C19 C17 C10 111.5(4) . . ?
C44 C43 C42 123.5(4) . . ?
C44 C43 H43 118.3 . . ?
C42 C43 H43 118.3 . . ?
C13 C16 C14 109.0(5) . . ?
C13 C16 C15 107.5(5) . . ?
C14 C16 C15 109.2(6) . . ?
C13 C16 C5 111.4(4) . . ?
C14 C16 C5 108.0(4) . . ?
C15 C16 C5 111.7(4) . . ?
C25 C24 C23 120.7(4) . . ?
C25 C24 H24 119.7 . . ?
C23 C24 H24 119.7 . . ?
C69 C68 C67 108.6(5) . . ?
C69 C68 Mo1 73.9(3) . . ?
C67 C68 Mo1 71.3(3) . . ?
C69 C68 H68 125.7 . . ?
C67 C68 H68 125.7 . . ?
Mo1 C68 H68 120.8 . . ?
C51 C52 C47 120.9(4) . . ?
C51 C52 H52 119.5 . . ?
C47 C52 H52 119.5 . . ?
C70 C66 C67 108.8(5) . . ?
C70 C66 Mo1 74.7(3) . . ?
C67 C66 Mo1 71.2(3) . . ?
C70 C66 H66 125.6 . . ?
C67 C66 H66 125.6 . . ?
Mo1 C66 H66 120.2 . . ?
C57 C58 H58A 109.5 . . ?
C57 C58 H58B 109.5 . . ?
H58A C58 H58B 109.5 . . ?
C57 C58 H58C 109.5 . . ?
H58A C58 H58C 109.5 . . ?
H58B C58 H58C 109.5 . . ?
C8 C9 C10 122.0(4) . . ?
C8 C9 H9 119.0 . . ?
C10 C9 H9 119.0 . . ?
C35 C33 C25 110.3(4) . . ?
C35 C33 C34 107.7(4) . . ?
C25 C33 C34 112.3(4) . . ?
C35 C33 C36 110.5(5) . . ?
C25 C33 C36 108.3(4) . . ?
C34 C33 C36 107.7(5) . . ?
C56 C53 C55 109.0(5) . . ?
C56 C53 C45 111.6(4) . . ?
C55 C53 C45 109.6(5) . . ?
C56 C53 C54 108.3(6) . . ?
C55 C53 C54 109.3(6) . . ?
C45 C53 C54 108.9(5) . . ?
C28 C29 C30 121.3(4) . . ?
C28 C29 H29 119.4 . . ?
C30 C29 H29 119.4 . . ?
C43 C44 C45 120.3(4) . . ?
C43 C44 H44 119.9 . . ?
C45 C44 H44 119.9 . . ?
C40 C37 C38 113.1(7) . . ?
C40 C37 C39 107.0(7) . . ?
C38 C37 C39 104.6(7) . . ?
C40 C37 C30 110.9(6) . . ?
C38 C37 C30 110.0(6) . . ?
C39 C37 C30 111.1(6) . . ?
C57 C60 H60A 109.5 . . ?
C57 C60 H60B 109.5 . . ?
H60A C60 H60B 109.5 . . ?
C57 C60 H60C 109.5 . . ?
H60A C60 H60C 109.5 . . ?
H60B C60 H60C 109.5 . . ?
C17 C19 H19A 109.5 . . ?
C17 C19 H19B 109.5 . . ?
H19A C19 H19B 109.5 . . ?
C17 C19 H19C 109.5 . . ?
H19A C19 H19C 109.5 . . ?
H19B C19 H19C 109.5 . . ?
C57 C59 H59A 109.5 . . ?
C57 C59 H59B 109.5 . . ?
H59A C59 H59B 109.5 . . ?
C57 C59 H59C 109.5 . . ?
H59A C59 H59C 109.5 . . ?
H59B C59 H59C 109.5 . . ?
C62 C61 C65 107.7(7) . . ?
C62 C61 Mo1 73.9(3) . . ?
C65 C61 Mo1 71.5(4) . . ?
C62 C61 H61 126.1 . . ?
C65 C61 H61 126.1 . . ?
Mo1 C61 H61 120.3 . . ?
C33 C34 H34A 109.5 . . ?
C33 C34 H34B 109.5 . . ?
H34A C34 H34B 109.5 . . ?
C33 C34 H34C 109.5 . . ?
H34A C34 H34C 109.5 . . ?
H34B C34 H34C 109.5 . . ?
C16 C13 H13A 109.5 . . ?
C16 C13 H13B 109.5 . . ?
H13A C13 H13B 109.5 . . ?
C16 C13 H13C 109.5 . . ?
H13A C13 H13C 109.5 . . ?
H13B C13 H13C 109.5 . . ?
C64 C63 C62 109.9(7) . . ?
C64 C63 Mo1 72.0(4) . . ?
C62 C63 Mo1 73.1(3) . . ?
C64 C63 H63 125.0 . . ?
C62 C63 H63 125.0 . . ?
Mo1 C63 H63 121.5 . . ?
C68 C67 C66 106.6(5) . . ?
C68 C67 Mo1 72.4(3) . . ?
C66 C67 Mo1 72.5(3) . . ?
C68 C67 H67 126.7 . . ?
C66 C67 H67 126.7 . . ?
Mo1 C67 H67 120.2 . . ?
C63 C62 C61 110.1(8) . . ?
C63 C62 Mo1 73.2(4) . . ?
C61 C62 Mo1 71.6(4) . . ?
C63 C62 H62 124.9 . . ?
C61 C62 H62 124.9 . . ?
Mo1 C62 H62 121.9 . . ?
C63 C64 C65 108.9(7) . . ?
C63 C64 Mo1 74.1(4) . . ?
C65 C64 Mo1 71.4(4) . . ?
C63 C64 H64 125.6 . . ?
C65 C64 H64 125.6 . . ?
Mo1 C64 H64 120.6 . . ?
C17 C18 H18A 109.5 . . ?
C17 C18 H18B 109.5 . . ?
H18A C18 H18B 109.5 . . ?
C17 C18 H18C 109.5 . . ?
H18A C18 H18C 109.5 . . ?
H18B C18 H18C 109.5 . . ?
C16 C14 H14A 109.5 . . ?
C16 C14 H14B 109.5 . . ?
H14A C14 H14B 109.5 . . ?
C16 C14 H14C 109.5 . . ?
H14A C14 H14C 109.5 . . ?
H14B C14 H14C 109.5 . . ?
C33 C36 H36A 109.5 . . ?
C33 C36 H36B 109.5 . . ?
H36A C36 H36B 109.5 . . ?
C33 C36 H36C 109.5 . . ?
H36A C36 H36C 109.5 . . ?
H36B C36 H36C 109.5 . . ?
C16 C15 H15A 109.5 . . ?
C16 C15 H15B 109.5 . . ?
H15A C15 H15B 109.5 . . ?
C16 C15 H15C 109.5 . . ?
H15A C15 H15C 109.5 . . ?
H15B C15 H15C 109.5 . . ?
C33 C35 H35A 109.5 . . ?
C33 C35 H35B 109.5 . . ?
H35A C35 H35B 109.5 . . ?
C33 C35 H35C 109.5 . . ?
H35A C35 H35C 109.5 . . ?
H35B C35 H35C 109.5 . . ?
C17 C20 H20A 109.5 . . ?
C17 C20 H20B 109.5 . . ?
H20A C20 H20B 109.5 . . ?
C17 C20 H20C 109.5 . . ?
H20A C20 H20C 109.5 . . ?
H20B C20 H20C 109.5 . . ?
C53 C56 H56A 109.5 . . ?
C53 C56 H56B 109.5 . . ?
H56A C56 H56B 109.5 . . ?
C53 C56 H56C 109.5 . . ?
H56A C56 H56C 109.5 . . ?
H56B C56 H56C 109.5 . . ?
C53 C54 H54A 109.5 . . ?
C53 C54 H54B 109.5 . . ?
H54A C54 H54B 109.5 . . ?
C53 C54 H54C 109.5 . . ?
H54A C54 H54C 109.5 . . ?
H54B C54 H54C 109.5 . . ?
C53 C55 H55A 109.5 . . ?
C53 C55 H55B 109.5 . . ?
H55A C55 H55B 109.5 . . ?
C53 C55 H55C 109.5 . . ?
H55A C55 H55C 109.5 . . ?
H55B C55 H55C 109.5 . . ?
F2 B1 F4 109.6(6) . . ?
F2 B1 F3 109.9(7) . . ?
F4 B1 F3 108.2(6) . . ?
F2 B1 F1 109.7(6) . . ?
F4 B1 F1 110.0(7) . . ?
F3 B1 F1 109.4(5) . . ?
C61 C65 C64 103.4(7) . . ?
C61 C65 Mo1 71.6(4) . . ?
C64 C65 Mo1 71.7(4) . . ?
C61 C65 H65 128.3 . . ?
C64 C65 H65 128.3 . . ?
Mo1 C65 H65 120.5 . . ?
C37 C39 H39A 109.5 . . ?
C37 C39 H39B 109.5 . . ?
H39A C39 H39B 109.5 . . ?
C37 C39 H39C 109.5 . . ?
H39A C39 H39C 109.5 . . ?
H39B C39 H39C 109.5 . . ?
C37 C38 H38A 109.5 . . ?
C37 C38 H38B 109.5 . . ?
H38A C38 H38B 109.5 . . ?
C37 C38 H38C 109.5 . . ?
H38A C38 H38C 109.5 . . ?
H38B C38 H38C 109.5 . . ?
Cl2 C71 Cl1 112.3(6) . . ?
Cl2 C71 H71A 109.1 . . ?
Cl1 C71 H71A 109.1 . . ?
Cl2 C71 H71B 109.1 . . ?
Cl1 C71 H71B 109.1 . . ?
H71A C71 H71B 107.9 . . ?
C37 C40 H40A 109.5 . . ?
C37 C40 H40B 109.5 . . ?
H40A C40 H40B 109.5 . . ?
C37 C40 H40C 109.5 . . ?
H40A C40 H40C 109.5 . . ?
H40B C40 H40C 109.5 . . ?

loop_
_geom_bond_atom_site_label_1
_geom_bond_atom_site_label_2
_geom_bond_distance
_geom_bond_site_symmetry_2
_geom_bond_publ_flag
Au1 P1 2.2725(10) . ?
Au1 Mo1 2.7780(4) . ?
Mo1 C67 2.257(6) . ?
Mo1 C65 2.264(7) . ?
Mo1 C61 2.266(6) . ?
Mo1 C64 2.269(6) . ?
Mo1 C68 2.271(5) . ?
Mo1 C66 2.274(5) . ?
Mo1 C62 2.294(6) . ?
Mo1 C63 2.295(5) . ?
Mo1 C69 2.312(5) . ?
Mo1 C70 2.335(5) . ?
P1 C1 1.841(4) . ?
P1 C41 1.844(4) . ?
P1 C21 1.848(4) . ?
Cl2 C71 1.682(12) . ?
Cl1 C71 1.717(12) . ?
C1 C6 1.400(5) . ?
C1 C2 1.402(5) . ?
C21 C22 1.403(5) . ?
C21 C26 1.406(5) . ?
C41 C46 1.408(5) . ?
C41 C42 1.409(6) . ?
C2 C3 1.405(6) . ?
C2 C7 1.491(5) . ?
F1 B1 1.378(8) . ?
C22 C23 1.399(6) . ?
C22 C27 1.491(6) . ?
C26 C25 1.392(5) . ?
C26 H26 0.9500 . ?
C7 C12 1.383(6) . ?
C7 C8 1.394(6) . ?
F3 B1 1.368(9) . ?
C46 C45 1.391(6) . ?
C46 H46 0.9500 . ?
C27 C32 1.387(6) . ?
C27 C28 1.389(6) . ?
C6 C5 1.386(6) . ?
C6 H6 0.9500 . ?
C48 C47 1.385(6) . ?
C48 C49 1.398(6) . ?
C48 H48 0.9500 . ?
C42 C43 1.398(6) . ?
C42 C47 1.491(6) . ?
C25 C24 1.385(6) . ?
C25 C33 1.531(6) . ?
C47 C52 1.399(6) . ?
C5 C4 1.387(6) . ?
C5 C16 1.536(6) . ?
C12 C11 1.401(6) . ?
C12 H12 0.9500 . ?
F4 B1 1.359(9) . ?
C50 C51 1.386(6) . ?
C50 C49 1.392(6) . ?
C50 C57 1.539(6) . ?
C3 C4 1.387(6) . ?
C3 H3 0.9500 . ?
C32 C31 1.391(6) . ?
C32 H32 0.9500 . ?
C30 C29 1.389(7) . ?
C30 C31 1.394(7) . ?
C30 C37 1.541(7) . ?
C57 C58 1.521(7) . ?
C57 C60 1.530(6) . ?
C57 C59 1.531(6) . ?
C10 C11 1.383(6) . ?
C10 C9 1.386(7) . ?
C10 C17 1.539(6) . ?
C31 H31 0.9500 . ?
C70 C69 1.396(7) . ?
C70 C66 1.398(9) . ?
C70 H70 0.9500 . ?
C8 C9 1.377(7) . ?
C8 H8 0.9500 . ?
C69 C68 1.394(8) . ?
C69 H69 0.9500 . ?
C23 C24 1.389(6) . ?
C23 H23 0.9500 . ?
F2 B1 1.354(8) . ?
C45 C44 1.384(7) . ?
C45 C53 1.532(6) . ?
C28 C29 1.382(6) . ?
C28 H28 0.9500 . ?
C49 H49 0.9500 . ?
C4 H4 0.9500 . ?
C51 C52 1.389(6) . ?
C51 H51 0.9500 . ?
C11 H11 0.9500 . ?
C17 C20 1.517(8) . ?
C17 C18 1.524(7) . ?
C17 C19 1.535(7) . ?
C43 C44 1.385(7) . ?
C43 H43 0.9500 . ?
C16 C13 1.518(7) . ?
C16 C14 1.526(8) . ?
C16 C15 1.531(8) . ?
C24 H24 0.9500 . ?
C68 C67 1.408(9) . ?
C68 H68 0.9500 . ?
C52 H52 0.9500 . ?
C66 C67 1.411(9) . ?
C66 H66 0.9500 . ?
C58 H58A 0.9800 . ?
C58 H58B 0.9800 . ?
C58 H58C 0.9800 . ?
C9 H9 0.9500 . ?
C33 C35 1.532(8) . ?
C33 C34 1.534(6) . ?
C33 C36 1.535(8) . ?
C53 C56 1.513(7) . ?
C53 C55 1.518(9) . ?
C53 C54 1.533(10) . ?
C29 H29 0.9500 . ?
C44 H44 0.9500 . ?
C37 C40 1.460(11) . ?
C37 C38 1.487(12) . ?
C37 C39 1.539(12) . ?
C60 H60A 0.9800 . ?
C60 H60B 0.9800 . ?
C60 H60C 0.9800 . ?
C19 H19A 0.9800 . ?
C19 H19B 0.9800 . ?
C19 H19C 0.9800 . ?
C59 H59A 0.9800 . ?
C59 H59B 0.9800 . ?
C59 H59C 0.9800 . ?
C61 C62 1.354(11) . ?
C61 C65 1.433(14) . ?
C61 H61 0.9500 . ?
C34 H34A 0.9800 . ?
C34 H34B 0.9800 . ?
C34 H34C 0.9800 . ?
C13 H13A 0.9800 . ?
C13 H13B 0.9800 . ?
C13 H13C 0.9800 . ?
C63 C64 1.330(11) . ?
C63 C62 1.331(10) . ?
C63 H63 0.9500 . ?
C67 H67 0.9500 . ?
C62 H62 0.9500 . ?
C64 C65 1.434(14) . ?
C64 H64 0.9500 . ?
C18 H18A 0.9800 . ?
C18 H18B 0.9800 . ?
C18 H18C 0.9800 . ?
C14 H14A 0.9800 . ?
C14 H14B 0.9800 . ?
C14 H14C 0.9800 . ?
C36 H36A 0.9800 . ?
C36 H36B 0.9800 . ?
C36 H36C 0.9800 . ?
C15 H15A 0.9800 . ?
C15 H15B 0.9800 . ?
C15 H15C 0.9800 . ?
C35 H35A 0.9800 . ?
C35 H35B 0.9800 . ?
C35 H35C 0.9800 . ?
C20 H20A 0.9800 . ?
C20 H20B 0.9800 . ?
C20 H20C 0.9800 . ?
C56 H56A 0.9800 . ?
C56 H56B 0.9800 . ?
C56 H56C 0.9800 . ?
C54 H54A 0.9800 . ?
C54 H54B 0.9800 . ?
C54 H54C 0.9800 . ?
C55 H55A 0.9800 . ?
C55 H55B 0.9800 . ?
C55 H55C 0.9800 . ?
C65 H65 0.9500 . ?
C39 H39A 0.9800 . ?
C39 H39B 0.9800 . ?
C39 H39C 0.9800 . ?
C38 H38A 0.9800 . ?
C38 H38B 0.9800 . ?
C38 H38C 0.9800 . ?
C71 H71A 0.9900 . ?
C71 H71B 0.9900 . ?
C40 H40A 0.9800 . ?
C40 H40B 0.9800 . ?
C40 H40C 0.9800 . ?

loop_
_geom_torsion_atom_site_label_1
_geom_torsion_atom_site_label_2
_geom_torsion_atom_site_label_3
_geom_torsion_atom_site_label_4
_geom_torsion
_geom_torsion_site_symmetry_1
_geom_torsion_site_symmetry_2
_geom_torsion_site_symmetry_3
_geom_torsion_site_symmetry_4
_geom_torsion_publ_flag
C41 P1 C1 C6 -12.5(3) . . . . ?
C21 P1 C1 C6 93.2(3) . . . . ?
Au1 P1 C1 C6 -140.1(3) . . . . ?
C41 P1 C1 C2 173.1(3) . . . . ?
C21 P1 C1 C2 -81.2(3) . . . . ?
Au1 P1 C1 C2 45.5(4) . . . . ?
C1 P1 C21 C22 167.2(3) . . . . ?
C41 P1 C21 C22 -85.9(3) . . . . ?
Au1 P1 C21 C22 39.4(4) . . . . ?
C1 P1 C21 C26 -14.7(3) . . . . ?
C41 P1 C21 C26 92.2(3) . . . . ?
Au1 P1 C21 C26 -142.5(3) . . . . ?
C1 P1 C41 C46 93.7(3) . . . . ?
C21 P1 C41 C46 -11.3(3) . . . . ?
Au1 P1 C41 C46 -137.2(3) . . . . ?
C1 P1 C41 C42 -86.2(4) . . . . ?
C21 P1 C41 C42 168.8(4) . . . . ?
Au1 P1 C41 C42 42.9(4) . . . . ?
C6 C1 C2 C3 -1.4(5) . . . . ?
P1 C1 C2 C3 172.8(3) . . . . ?
C6 C1 C2 C7 -179.5(4) . . . . ?
P1 C1 C2 C7 -5.3(6) . . . . ?
C26 C21 C22 C23 0.0(6) . . . . ?
P1 C21 C22 C23 178.1(3) . . . . ?
C26 C21 C22 C27 178.4(4) . . . . ?
P1 C21 C22 C27 -3.5(6) . . . . ?
C22 C21 C26 C25 -0.3(6) . . . . ?
P1 C21 C26 C25 -178.5(3) . . . . ?
C1 C2 C7 C12 55.9(6) . . . . ?
C3 C2 C7 C12 -122.2(5) . . . . ?
C1 C2 C7 C8 -131.0(5) . . . . ?
C3 C2 C7 C8 50.9(6) . . . . ?
C42 C41 C46 C45 0.0(7) . . . . ?
P1 C41 C46 C45 -179.9(4) . . . . ?
C23 C22 C27 C32 -124.6(5) . . . . ?
C21 C22 C27 C32 57.0(6) . . . . ?
C23 C22 C27 C28 49.7(6) . . . . ?
C21 C22 C27 C28 -128.7(5) . . . . ?
C2 C1 C6 C5 2.0(6) . . . . ?
P1 C1 C6 C5 -172.6(3) . . . . ?
C46 C41 C42 C43 -2.7(6) . . . . ?
P1 C41 C42 C43 177.2(4) . . . . ?
C46 C41 C42 C47 177.5(4) . . . . ?
P1 C41 C42 C47 -2.6(7) . . . . ?
C21 C26 C25 C24 0.3(6) . . . . ?
C21 C26 C25 C33 178.8(4) . . . . ?
C49 C48 C47 C52 -1.2(7) . . . . ?
C49 C48 C47 C42 172.2(4) . . . . ?
C43 C42 C47 C48 -131.1(5) . . . . ?
C41 C42 C47 C48 48.7(7) . . . . ?
C43 C42 C47 C52 42.3(6) . . . . ?
C41 C42 C47 C52 -137.9(5) . . . . ?
C1 C6 C5 C4 -1.2(6) . . . . ?
C1 C6 C5 C16 175.0(4) . . . . ?
C8 C7 C12 C11 -0.5(7) . . . . ?
C2 C7 C12 C11 172.8(4) . . . . ?
C1 C2 C3 C4 0.1(6) . . . . ?
C7 C2 C3 C4 178.4(4) . . . . ?
C28 C27 C32 C31 0.2(7) . . . . ?
C22 C27 C32 C31 174.5(4) . . . . ?
C51 C50 C57 C58 159.8(4) . . . . ?
C49 C50 C57 C58 -21.4(6) . . . . ?
C51 C50 C57 C60 -80.3(5) . . . . ?
C49 C50 C57 C60 98.4(5) . . . . ?
C51 C50 C57 C59 39.8(6) . . . . ?
C49 C50 C57 C59 -141.5(4) . . . . ?
C27 C32 C31 C30 -0.3(8) . . . . ?
C29 C30 C31 C32 0.5(7) . . . . ?
C37 C30 C31 C32 -178.2(5) . . . . ?
C12 C7 C8 C9 1.1(8) . . . . ?
C2 C7 C8 C9 -172.5(5) . . . . ?
C66 C70 C69 C68 1.4(6) . . . . ?
Mo1 C70 C69 C68 62.5(3) . . . . ?
C66 C70 C69 Mo1 -61.0(3) . . . . ?
C21 C22 C23 C24 0.3(7) . . . . ?
C27 C22 C23 C24 -178.2(4) . . . . ?
C41 C46 C45 C44 2.9(7) . . . . ?
C41 C46 C45 C53 -177.5(4) . . . . ?
C32 C27 C28 C29 -0.4(7) . . . . ?
C22 C27 C28 C29 -175.1(5) . . . . ?
C51 C50 C49 C48 2.3(7) . . . . ?
C57 C50 C49 C48 -176.5(4) . . . . ?
C47 C48 C49 C50 -1.1(7) . . . . ?
C2 C3 C4 C5 0.7(7) . . . . ?
C6 C5 C4 C3 -0.2(7) . . . . ?
C16 C5 C4 C3 -176.2(4) . . . . ?
C49 C50 C51 C52 -1.3(7) . . . . ?
C57 C50 C51 C52 177.5(4) . . . . ?
C9 C10 C11 C12 1.5(7) . . . . ?
C17 C10 C11 C12 -175.2(4) . . . . ?
C7 C12 C11 C10 -0.8(7) . . . . ?
C11 C10 C17 C20 -20.0(6) . . . . ?
C9 C10 C17 C20 163.5(5) . . . . ?
C11 C10 C17 C18 101.1(6) . . . . ?
C9 C10 C17 C18 -75.4(6) . . . . ?
C11 C10 C17 C19 -140.6(5) . . . . ?
C9 C10 C17 C19 42.9(7) . . . . ?
C41 C42 C43 C44 2.6(8) . . . . ?
C47 C42 C43 C44 -177.6(5) . . . . ?
C6 C5 C16 C13 150.8(5) . . . . ?
C4 C5 C16 C13 -33.3(6) . . . . ?
C6 C5 C16 C14 -89.6(6) . . . . ?
C4 C5 C16 C14 86.4(6) . . . . ?
C6 C5 C16 C15 30.6(7) . . . . ?
C4 C5 C16 C15 -153.5(5) . . . . ?
C26 C25 C24 C23 0.0(7) . . . . ?
C33 C25 C24 C23 -178.4(4) . . . . ?
C22 C23 C24 C25 -0.3(8) . . . . ?
C70 C69 C68 C67 -0.9(6) . . . . ?
Mo1 C69 C68 C67 63.3(4) . . . . ?
C70 C69 C68 Mo1 -64.2(3) . . . . ?
C50 C51 C52 C47 -0.9(8) . . . . ?
C48 C47 C52 C51 2.1(7) . . . . ?
C42 C47 C52 C51 -171.8(4) . . . . ?
C69 C70 C66 C67 -1.4(6) . . . . ?
Mo1 C70 C66 C67 -63.5(4) . . . . ?
C69 C70 C66 Mo1 62.1(3) . . . . ?
C7 C8 C9 C10 -0.5(9) . . . . ?
C11 C10 C9 C8 -0.8(8) . . . . ?
C17 C10 C9 C8 175.9(5) . . . . ?
C24 C25 C33 C35 -136.4(5) . . . . ?
C26 C25 C33 C35 45.3(6) . . . . ?
C24 C25 C33 C34 -16.2(6) . . . . ?
C26 C25 C33 C34 165.4(4) . . . . ?
C24 C25 C33 C36 102.5(6) . . . . ?
C26 C25 C33 C36 -75.8(6) . . . . ?
C44 C45 C53 C56 -5.5(8) . . . . ?
C46 C45 C53 C56 175.0(5) . . . . ?
C44 C45 C53 C55 115.4(6) . . . . ?
C46 C45 C53 C55 -64.1(7) . . . . ?
C44 C45 C53 C54 -125.0(6) . . . . ?
C46 C45 C53 C54 55.4(7) . . . . ?
C27 C28 C29 C30 0.7(8) . . . . ?
C31 C30 C29 C28 -0.7(8) . . . . ?
C37 C30 C29 C28 178.0(6) . . . . ?
C42 C43 C44 C45 0.3(9) . . . . ?
C46 C45 C44 C43 -3.0(8) . . . . ?
C53 C45 C44 C43 177.4(6) . . . . ?
C29 C30 C37 C40 114.1(8) . . . . ?
C31 C30 C37 C40 -67.3(9) . . . . ?
C29 C30 C37 C38 -120.1(7) . . . . ?
C31 C30 C37 C38 58.6(8) . . . . ?
C29 C30 C37 C39 -4.8(9) . . . . ?
C31 C30 C37 C39 173.9(6) . . . . ?
C69 C68 C67 C66 0.0(6) . . . . ?
Mo1 C68 C67 C66 65.0(4) . . . . ?
C69 C68 C67 Mo1 -65.0(4) . . . . ?
C70 C66 C67 C68 0.9(6) . . . . ?
Mo1 C66 C67 C68 -64.9(4) . . . . ?
C70 C66 C67 Mo1 65.8(4) . . . . ?
C64 C63 C62 C61 -0.5(7) . . . . ?
Mo1 C63 C62 C61 62.5(4) . . . . ?
C64 C63 C62 Mo1 -63.0(5) . . . . ?
C65 C61 C62 C63 0.5(7) . . . . ?
Mo1 C61 C62 C63 -63.5(4) . . . . ?
C65 C61 C62 Mo1 64.0(5) . . . . ?
C62 C63 C64 C65 0.3(7) . . . . ?
Mo1 C63 C64 C65 -63.4(5) . . . . ?
C62 C63 C64 Mo1 63.7(4) . . . . ?
C62 C61 C65 C64 -0.3(7) . . . . ?
Mo1 C61 C65 C64 65.3(5) . . . . ?
C62 C61 C65 Mo1 -65.6(4) . . . . ?
C63 C64 C65 C61 0.0(7) . . . . ?
Mo1 C64 C65 C61 -65.2(4) . . . . ?
C63 C64 C65 Mo1 65.2(5) . . . . ?
